data_4028028
loop_
_publ_author_name
'Yutaka Fujiwara'
'Ryota Ozawa'
'Daiki Onuma'
'Kengo Suzuki'
'Kenji Yoza'
'Kenji Kobayashi'

_publ_section_title
;
 Double Alkylene-Strapped Diphenylanthracene as a Photostable and Intense
 Solid-State Blue-Emitting Material
;
_journal_name_full 'Journal of Organic Chemistry'
_journal_page_first 2206
_journal_page_last 2212
_journal_paper_doi 10.1021/jo302621k
_journal_volume 78
_journal_year 2013
_chemical_formula_sum 'C26 H18'
_chemical_formula_weight 330.40
_chemical_name_systematic
; 
 ? 
;
_space_group_IT_number 15
_symmetry_cell_setting monoclinic
_symmetry_space_group_name_Hall '-C 2yc'
_symmetry_space_group_name_H-M 'C 1 2/c 1'
_atom_sites_solution_hydrogens geom
_atom_sites_solution_primary direct
_atom_sites_solution_secondary difmap
_audit_creation_method SHELXL-97
_cell_angle_alpha 90.00
_cell_angle_beta 90.1200(10)
_cell_angle_gamma 90.00
_cell_formula_units_Z 4
_cell_length_a 10.5768(10)
_cell_length_b 13.5065(13)
_cell_length_c 12.0761(12)
_cell_measurement_reflns_used 2677
_cell_measurement_temperature 93
_cell_measurement_theta_max 27.58
_cell_measurement_theta_min 2.45
_cell_volume 1725.1(3)
_computing_cell_refinement 'APEX2 (Bruker AXS, 2006)'
_computing_data_collection 'APEX2 (Bruker AXS, 2006)'
_computing_data_reduction 'SAINT (Bruker AXS, 2004)'
_computing_molecular_graphics 'XSHEL (Bruker AXS,2002)'
_computing_publication_material 'XCIF (Bruker AXS, 2001)'
_computing_structure_refinement 'SHELXL-97 (Sheldrick, 1997)'
_computing_structure_solution 'SHELXS-97 (Sheldrick, 1997)'
_diffrn_ambient_temperature 93
_diffrn_detector_area_resol_mean 8.333
_diffrn_measured_fraction_theta_full 0.974
_diffrn_measured_fraction_theta_max 0.974
_diffrn_measurement_device_type 'Bruker APEXII CCD area detector'
_diffrn_measurement_method 'phi and omega scans'
_diffrn_radiation_monochromator 'Bruker Helios multilayer confocal mirror'
_diffrn_radiation_source 'Bruker TXS fine-focus rotating anode'
_diffrn_radiation_type MoK\a
_diffrn_radiation_wavelength 0.71073
_diffrn_reflns_av_R_equivalents 0.0163
_diffrn_reflns_av_sigmaI/netI 0.0195
_diffrn_reflns_limit_h_max 13
_diffrn_reflns_limit_h_min -11
_diffrn_reflns_limit_k_max 11
_diffrn_reflns_limit_k_min -17
_diffrn_reflns_limit_l_max 15
_diffrn_reflns_limit_l_min -15
_diffrn_reflns_number 4789
_diffrn_reflns_theta_full 27.48
_diffrn_reflns_theta_max 27.48
_diffrn_reflns_theta_min 2.45
_exptl_absorpt_coefficient_mu 0.072
_exptl_absorpt_correction_T_max 0.9957
_exptl_absorpt_correction_T_min 0.9893
_exptl_absorpt_correction_type empirical
_exptl_absorpt_process_details
;
SADABS Sheldrick 1996
;
_exptl_crystal_colour colorless
_exptl_crystal_density_diffrn 1.272
_exptl_crystal_description block
_exptl_crystal_F_000 696
_exptl_crystal_size_max 0.15
_exptl_crystal_size_mid 0.14
_exptl_crystal_size_min 0.06
_refine_diff_density_max 0.339
_refine_diff_density_min -0.212
_refine_diff_density_rms 0.041
_refine_ls_extinction_coef 0.0065(11)
_refine_ls_extinction_expression Fc^*^=kFc[1+0.001xFc^2^\l^3^/sin(2\q)]^-1/4^
_refine_ls_extinction_method SHELXL
_refine_ls_goodness_of_fit_ref 1.106
_refine_ls_hydrogen_treatment constr
_refine_ls_matrix_type full
_refine_ls_number_parameters 119
_refine_ls_number_reflns 1932
_refine_ls_number_restraints 0
_refine_ls_restrained_S_all 1.106
_refine_ls_R_factor_all 0.0415
_refine_ls_R_factor_gt 0.0375
_refine_ls_shift/su_max 0.001
_refine_ls_shift/su_mean 0.000
_refine_ls_structure_factor_coef Fsqd
_refine_ls_weighting_details 'calc w=1/[\s^2^(Fo^2^)+(0.0447P)^2^+1.2788P] where P=(Fo^2^+2Fc^2^)/3'
_refine_ls_weighting_scheme calc
_refine_ls_wR_factor_gt 0.0986
_refine_ls_wR_factor_ref 0.1016
_reflns_number_gt 1720
_reflns_number_total 1932
_reflns_threshold_expression >2sigma(I)
_cod_data_source_file jo302621k_si_006.cif
_cod_data_source_block c2c
_cod_original_sg_symbol_H-M 'C 1 2/c 1 '
_cod_database_code 4028028

loop_
_symmetry_equiv_pos_as_xyz
'x, y, z'
'-x, y, -z+1/2'
'x+1/2, y+1/2, z'
'-x+1/2, y+1/2, -z+1/2'
'-x, -y, -z'
'x, -y, z-1/2'
'-x+1/2, -y+1/2, -z'
'x+1/2, -y+1/2, z-1/2'

loop_
_atom_site_label
_atom_site_type_symbol
_atom_site_fract_x
_atom_site_fract_y
_atom_site_fract_z
_atom_site_U_iso_or_equiv
_atom_site_adp_type
_atom_site_occupancy
_atom_site_symmetry_multiplicity
_atom_site_calc_flag
_atom_site_refinement_flags
C1 C 0.13232(10) 0.22276(8) 1.04702(8) 0.0142(2) Uani 1 1 d .
C2 C 0.01241(10) 0.20068(8) 1.09631(9) 0.0168(2) Uani 1 1 d .
H2A H 0.0043 0.1437 1.1418 0.020 Uiso 1 1 calc R
C3 C -0.08999(10) 0.25962(9) 1.07933(9) 0.0195(3) Uani 1 1 d .
H3A H -0.1685 0.2435 1.1129 0.023 Uiso 1 1 calc R
C4 C -0.08004(10) 0.34508(8) 1.01179(10) 0.0195(3) Uani 1 1 d .
H4A H -0.1522 0.3856 1.0000 0.023 Uiso 1 1 calc R
C5 C 0.03176(10) 0.36957(8) 0.96379(9) 0.0167(2) Uani 1 1 d .
H5A H 0.0366 0.4273 0.9190 0.020 Uiso 1 1 calc R
C6 C 0.14272(10) 0.30998(8) 0.97939(8) 0.0141(2) Uani 1 1 d .
C7 C 0.26029(10) 0.33668(8) 0.93347(8) 0.0141(2) Uani 1 1 d .
C8 C 0.27268(10) 0.42794(8) 0.86454(9) 0.0149(2) Uani 1 1 d .
C9 C 0.21167(11) 0.43558(8) 0.76220(9) 0.0191(3) Uani 1 1 d .
H9A H 0.1611 0.3823 0.7361 0.023 Uiso 1 1 calc R
C10 C 0.22446(11) 0.52062(9) 0.69830(9) 0.0219(3) Uani 1 1 d .
H10A H 0.1817 0.5255 0.6292 0.026 Uiso 1 1 calc R
C11 C 0.29923(11) 0.59836(9) 0.73485(10) 0.0210(3) Uani 1 1 d .
H11A H 0.3085 0.6561 0.6906 0.025 Uiso 1 1 calc R
C12 C 0.36056(10) 0.59165(8) 0.83629(10) 0.0191(3) Uani 1 1 d .
H12A H 0.4120 0.6448 0.8616 0.023 Uiso 1 1 calc R
C13 C 0.34671(10) 0.50711(8) 0.90088(9) 0.0164(2) Uani 1 1 d .
H13A H 0.3882 0.5032 0.9706 0.020 Uiso 1 1 calc R

loop_
_atom_site_aniso_label
_atom_site_aniso_U_11
_atom_site_aniso_U_22
_atom_site_aniso_U_33
_atom_site_aniso_U_23
_atom_site_aniso_U_13
_atom_site_aniso_U_12
C1 0.0162(5) 0.0145(5) 0.0118(5) -0.0023(4) -0.0010(4) 0.0006(4)
C2 0.0181(5) 0.0165(5) 0.0158(5) 0.0006(4) 0.0010(4) 0.0005(4)
C3 0.0157(5) 0.0216(6) 0.0211(6) -0.0008(4) 0.0030(4) 0.0004(4)
C4 0.0164(5) 0.0187(6) 0.0233(6) -0.0004(4) -0.0010(4) 0.0049(4)
C5 0.0178(5) 0.0149(5) 0.0174(5) -0.0002(4) -0.0024(4) 0.0021(4)
C6 0.0163(5) 0.0138(5) 0.0123(5) -0.0025(4) -0.0022(4) 0.0011(4)
C7 0.0172(5) 0.0131(5) 0.0120(5) -0.0016(4) -0.0021(4) 0.0005(4)
C8 0.0146(5) 0.0148(5) 0.0154(5) 0.0006(4) 0.0022(4) 0.0026(4)
C9 0.0220(6) 0.0176(6) 0.0176(5) -0.0003(4) -0.0023(4) -0.0006(4)
C10 0.0271(6) 0.0225(6) 0.0161(5) 0.0034(4) -0.0030(4) 0.0020(5)
C11 0.0241(6) 0.0173(6) 0.0216(6) 0.0053(4) 0.0041(4) 0.0019(4)
C12 0.0176(5) 0.0166(5) 0.0229(6) -0.0007(4) 0.0032(4) -0.0011(4)
C13 0.0145(5) 0.0182(5) 0.0166(5) -0.0005(4) -0.0001(4) 0.0016(4)

loop_
_atom_type_symbol
_atom_type_description
_atom_type_scat_dispersion_real
_atom_type_scat_dispersion_imag
_atom_type_scat_source
C C 0.0033 0.0016 'International Tables Vol C Tables 4.2.6.8 and 6.1.1.4'
H H 0.0000 0.0000 'International Tables Vol C Tables 4.2.6.8 and 6.1.1.4'

loop_
_geom_angle_atom_site_label_1
_geom_angle_atom_site_label_2
_geom_angle_atom_site_label_3
_geom_angle
_geom_angle_site_symmetry_1
_geom_angle_site_symmetry_3
C7 C1 C2 121.68(10) 7_557 .
C7 C1 C6 119.92(10) 7_557 .
C2 C1 C6 118.37(9) . .
C3 C2 C1 121.39(10) . .
C3 C2 H2A 119.3 . .
C1 C2 H2A 119.3 . .
C2 C3 C4 120.24(10) . .
C2 C3 H3A 119.9 . .
C4 C3 H3A 119.9 . .
C5 C4 C3 120.63(10) . .
C5 C4 H4A 119.7 . .
C3 C4 H4A 119.7 . .
C4 C5 C6 121.31(10) . .
C4 C5 H5A 119.3 . .
C6 C5 H5A 119.3 . .
C7 C6 C5 121.79(10) . .
C7 C6 C1 120.11(9) . .
C5 C6 C1 118.07(10) . .
C6 C7 C1 119.97(10) . 7_557
C6 C7 C8 120.60(9) . .
C1 C7 C8 119.43(9) 7_557 .
C13 C8 C9 118.65(10) . .
C13 C8 C7 120.47(9) . .
C9 C8 C7 120.88(10) . .
C10 C9 C8 120.45(10) . .
C10 C9 H9A 119.8 . .
C8 C9 H9A 119.8 . .
C11 C10 C9 120.34(10) . .
C11 C10 H10A 119.8 . .
C9 C10 H10A 119.8 . .
C10 C11 C12 119.79(10) . .
C10 C11 H11A 120.1 . .
C12 C11 H11A 120.1 . .
C11 C12 C13 119.94(10) . .
C11 C12 H12A 120.0 . .
C13 C12 H12A 120.0 . .
C12 C13 C8 120.82(10) . .
C12 C13 H13A 119.6 . .
C8 C13 H13A 119.6 . .

loop_
_geom_bond_atom_site_label_1
_geom_bond_atom_site_label_2
_geom_bond_distance
_geom_bond_site_symmetry_2
C1 C7 1.4104(14) 7_557
C1 C2 1.4335(15) .
C1 C6 1.4378(15) .
C2 C3 1.3594(15) .
C2 H2A 0.9500 .
C3 C4 1.4174(16) .
C3 H3A 0.9500 .
C4 C5 1.3588(16) .
C4 H4A 0.9500 .
C5 C6 1.4352(14) .
C5 H5A 0.9500 .
C6 C7 1.4095(15) .
C7 C1 1.4104(14) 7_557
C7 C8 1.4933(14) .
C8 C13 1.3956(15) .
C8 C9 1.3968(15) .
C9 C10 1.3905(16) .
C9 H9A 0.9500 .
C10 C11 1.3861(17) .
C10 H10A 0.9500 .
C11 C12 1.3879(17) .
C11 H11A 0.9500 .
C12 C13 1.3907(15) .
C12 H12A 0.9500 .
C13 H13A 0.9500 .
